data_7215969
loop_
_publ_author_name
'Patzschke, Christin'
'Forsyth, Craig M.'
'Batten, Stuart R.'
'Chaffee, Alan L.'

_publ_section_title
;
 Formation of a non-porous cobalt-phosphonate framework by small pH change
 in the preparation of the microporous STA-16(Co)
;
_journal_issue 28
_journal_name_full CrystEngComm
_journal_page_first 6296
_journal_paper_doi 10.1039/c4ce00509k
_journal_volume 16
_journal_year 2014
_chemical_formula_moiety 'C12 H26 Co2 N2 O8 P2'
_chemical_formula_sum 'C12 H26 Co2 N2 O8 P2'
_chemical_formula_weight 506.15
_chemical_name_systematic
; 
 ? 
;
_space_group_IT_number 14
_symmetry_cell_setting monoclinic
_symmetry_space_group_name_Hall '-P 2ybc'
_symmetry_space_group_name_H-M 'P 1 21/c 1'
_atom_sites_solution_hydrogens geom
_atom_sites_solution_primary direct
_atom_sites_solution_secondary difmap
_audit_creation_method SHELXL-97
_cell_angle_alpha 90.00
_cell_angle_beta 110.192(4)
_cell_angle_gamma 90.00
_cell_formula_units_Z 4
_cell_length_a 15.0954(6)
_cell_length_b 11.5689(4)
_cell_length_c 10.6232(4)
_cell_measurement_reflns_used 7545
_cell_measurement_temperature 123(2)
_cell_measurement_theta_max 32.3145
_cell_measurement_theta_min 2.2682
_cell_volume 1741.19(12)
_computing_cell_refinement
;
CrysAlisPro, Agilent Technologies,
Version 1.171.35.15 (release 03-08-2011 CrysAlis171 .NET)
(compiled Aug  3 2011,13:03:54)
;
_computing_data_collection
;
CrysAlisPro, Agilent Technologies,
Version 1.171.35.15 (release 03-08-2011 CrysAlis171 .NET)
(compiled Aug  3 2011,13:03:54)
;
_computing_data_reduction
;
CrysAlisPro, Agilent Technologies,
Version 1.171.35.15 (release 03-08-2011 CrysAlis171 .NET)
(compiled Aug  3 2011,13:03:54)
;
_computing_structure_refinement 'SHELXL-97 (Sheldrick, 1997)'
_computing_structure_solution 'SHELXS-97 (Sheldrick, 1990)'
_diffrn_ambient_temperature 123(2)
_diffrn_detector_area_resol_mean 10.3389
_diffrn_measured_fraction_theta_full 0.998
_diffrn_measured_fraction_theta_max 0.998
_diffrn_measurement_device_type 'Xcalibur, Ruby, Gemini ultra'
_diffrn_measurement_method '\w scans'
_diffrn_radiation_monochromator graphite
_diffrn_radiation_source 'Enhance (Mo) X-ray Source'
_diffrn_radiation_type 'Mo K\a'
_diffrn_radiation_wavelength 0.71073
_diffrn_reflns_av_R_equivalents 0.0333
_diffrn_reflns_av_sigmaI/netI 0.0269
_diffrn_reflns_limit_h_max 19
_diffrn_reflns_limit_h_min -19
_diffrn_reflns_limit_k_max 14
_diffrn_reflns_limit_k_min -14
_diffrn_reflns_limit_l_max 13
_diffrn_reflns_limit_l_min -13
_diffrn_reflns_number 18166
_diffrn_reflns_theta_full 27.50
_diffrn_reflns_theta_max 27.50
_diffrn_reflns_theta_min 2.27
_diffrn_standards_number 0
_exptl_absorpt_coefficient_mu 2.135
_exptl_absorpt_correction_T_max 1.00000
_exptl_absorpt_correction_T_min 0.92255
_exptl_absorpt_correction_type multi-scan
_exptl_absorpt_process_details
;
CrysAlisPro, Agilent Technologies,
Version 1.171.35.15 (release 03-08-2011 CrysAlis171 .NET)
(compiled Aug  3 2011,13:03:54)
Empirical absorption correction using spherical harmonics,
 implemented in SCALE3 ABSPACK scaling algorithm.
;
_exptl_crystal_colour blue
_exptl_crystal_density_diffrn 1.931
_exptl_crystal_density_method 'not measured'
_exptl_crystal_description prism
_exptl_crystal_F_000 1040
_exptl_crystal_size_max 0.15
_exptl_crystal_size_mid 0.12
_exptl_crystal_size_min 0.08
_refine_diff_density_max 3.293
_refine_diff_density_min -0.678
_refine_diff_density_rms 0.101
_refine_ls_extinction_method none
_refine_ls_goodness_of_fit_ref 1.037
_refine_ls_hydrogen_treatment mixed
_refine_ls_matrix_type full
_refine_ls_number_parameters 252
_refine_ls_number_reflns 3992
_refine_ls_number_restraints 6
_refine_ls_restrained_S_all 1.036
_refine_ls_R_factor_all 0.0405
_refine_ls_R_factor_gt 0.0356
_refine_ls_shift/su_max 0.001
_refine_ls_shift/su_mean 0.000
_refine_ls_structure_factor_coef Fsqd
_refine_ls_weighting_details 'calc w=1/[\s^2^(Fo^2^)+(0.0395P)^2^+4.9157P] where P=(Fo^2^+2Fc^2^)/3'
_refine_ls_weighting_scheme calc
_refine_ls_wR_factor_gt 0.0853
_refine_ls_wR_factor_ref 0.0892
_reflns_number_gt 3699
_reflns_number_total 3992
_reflns_threshold_expression >2sigma(I)
_cod_data_source_file c4ce00509k2.cif
_cod_data_source_block mx94_12
_cod_depositor_comments 'Adding full bibliography for 7215969.cif.'
_cod_original_cell_volume 1741.19(11)
_cod_original_sg_symbol_H-M 'P 21/c'
_cod_database_code 7215969

loop_
_symmetry_equiv_pos_as_xyz
'x, y, z'
'-x, y+1/2, -z+1/2'
'-x, -y, -z'
'x, -y-1/2, z-1/2'

loop_
_atom_site_label
_atom_site_type_symbol
_atom_site_fract_x
_atom_site_fract_y
_atom_site_fract_z
_atom_site_U_iso_or_equiv
_atom_site_adp_type
_atom_site_occupancy
_atom_site_symmetry_multiplicity
_atom_site_calc_flag
_atom_site_refinement_flags
Co1 Co 0.40523(3) 0.30861(3) 0.19775(4) 0.00856(10) Uani 1 1 d .
Co2 Co 0.59740(3) 0.35517(3) 0.15040(4) 0.00914(10) Uani 1 1 d .
P1 P 0.37287(5) 0.37308(6) -0.09034(7) 0.00742(14) Uani 1 1 d .
P2 P -0.38221(5) 0.20544(7) -0.05196(7) 0.01319(16) Uani 1 1 d .
O1 O 0.45015(14) 0.37355(17) 0.0487(2) 0.0099(4) Uani 1 1 d .
O2 O 0.38019(14) 0.47381(17) -0.1787(2) 0.0100(4) Uani 1 1 d .
O3 O 0.36364(14) 0.25782(18) -0.1603(2) 0.0116(4) Uani 1 1 d .
O4 O -0.44888(14) 0.18721(19) -0.1964(2) 0.0126(4) Uani 1 1 d .
O5 O -0.41018(18) 0.1516(3) 0.0571(3) 0.0350(7) Uani 1 1 d .
O6 O -0.36499(17) 0.3343(2) -0.0169(3) 0.0288(6) Uani 1 1 d .
O7 O 0.38940(16) 0.4886(2) 0.2407(2) 0.0173(5) Uani 1 1 d D
O8 O 0.42438(15) 0.14131(18) 0.1234(2) 0.0124(4) Uani 1 1 d D
N1 N 0.25751(16) 0.3163(2) 0.0538(2) 0.0090(5) Uani 1 1 d .
N2 N -0.25639(16) 0.1748(2) -0.1824(2) 0.0104(5) Uani 1 1 d .
C1 C 0.19286(19) 0.3641(3) 0.1189(3) 0.0111(5) Uani 1 1 d .
H1A H 0.2121 0.4445 0.1471 0.013 Uiso 1 1 calc R
H1B H 0.2001 0.3185 0.2008 0.013 Uiso 1 1 calc R
C2 C 0.08828(19) 0.3639(2) 0.0297(3) 0.0113(5) Uani 1 1 d .
H2A H 0.0500 0.3970 0.0800 0.014 Uiso 1 1 calc R
H2B H 0.0794 0.4128 -0.0502 0.014 Uiso 1 1 calc R
C3 C 0.05464(19) 0.2405(2) -0.0150(3) 0.0109(5) Uani 1 1 d .
H3 H 0.0617 0.1937 0.0670 0.013 Uiso 1 1 calc R
C4 C 0.12081(19) 0.1897(3) -0.0825(3) 0.0120(5) Uani 1 1 d .
H4A H 0.1041 0.1076 -0.1045 0.014 Uiso 1 1 calc R
H4B H 0.1110 0.2313 -0.1677 0.014 Uiso 1 1 calc R
C5 C 0.22504(19) 0.1975(2) 0.0048(3) 0.0111(5) Uani 1 1 d .
H5A H 0.2366 0.1459 0.0832 0.013 Uiso 1 1 calc R
H5B H 0.2635 0.1686 -0.0475 0.013 Uiso 1 1 calc R
C6 C 0.26383(19) 0.3938(2) -0.0546(3) 0.0100(5) Uani 1 1 d .
H6A H 0.2602 0.4751 -0.0279 0.012 Uiso 1 1 calc R
H6B H 0.2092 0.3790 -0.1373 0.012 Uiso 1 1 calc R
C7 C -0.2197(2) 0.2952(2) -0.1703(3) 0.0117(5) Uani 1 1 d .
H7A H -0.2620 0.3456 -0.1411 0.014 Uiso 1 1 calc R
H7B H -0.2224 0.3219 -0.2600 0.014 Uiso 1 1 calc R
C8 C -0.1185(2) 0.3102(3) -0.0721(3) 0.0134(6) Uani 1 1 d .
H8A H -0.0991 0.3919 -0.0728 0.016 Uiso 1 1 calc R
H8B H -0.1164 0.2914 0.0198 0.016 Uiso 1 1 calc R
C9 C -0.04940(19) 0.2324(3) -0.1090(3) 0.0107(5) Uani 1 1 d .
H9 H -0.0516 0.2553 -0.2008 0.013 Uiso 1 1 calc R
C10 C -0.0860(2) 0.1081(3) -0.1180(3) 0.0142(6) Uani 1 1 d .
H10A H -0.0455 0.0571 -0.1500 0.017 Uiso 1 1 calc R
H10B H -0.0817 0.0816 -0.0274 0.017 Uiso 1 1 calc R
C11 C -0.18785(19) 0.0976(3) -0.2125(3) 0.0132(6) Uani 1 1 d .
H11A H -0.1898 0.1139 -0.3049 0.016 Uiso 1 1 calc R
H11B H -0.2086 0.0167 -0.2104 0.016 Uiso 1 1 calc R
C12 C -0.2742(2) 0.1387(3) -0.0592(3) 0.0130(6) Uani 1 1 d .
H12A H -0.2201 0.1617 0.0208 0.016 Uiso 1 1 calc R
H12B H -0.2801 0.0535 -0.0582 0.016 Uiso 1 1 calc R
H1W H 0.400(4) 0.538(3) 0.189(3) 0.052(16) Uiso 1 1 d D
H2W H 0.400(3) 0.521(3) 0.315(2) 0.043(14) Uiso 1 1 d D
H3W H 0.430(3) 0.090(2) 0.181(3) 0.022(10) Uiso 1 1 d D
H4W H 0.462(3) 0.126(4) 0.083(4) 0.056(17) Uiso 1 1 d D

loop_
_atom_site_aniso_label
_atom_site_aniso_U_11
_atom_site_aniso_U_22
_atom_site_aniso_U_33
_atom_site_aniso_U_23
_atom_site_aniso_U_13
_atom_site_aniso_U_12
Co1 0.00639(18) 0.01098(19) 0.00804(18) 0.00128(14) 0.00214(14) -0.00047(13)
Co2 0.00716(18) 0.01036(19) 0.00987(18) 0.00177(14) 0.00289(14) -0.00029(13)
P1 0.0066(3) 0.0082(3) 0.0076(3) 0.0004(3) 0.0026(2) 0.0001(2)
P2 0.0075(3) 0.0232(4) 0.0086(3) -0.0017(3) 0.0024(3) 0.0013(3)
O1 0.0080(9) 0.0122(10) 0.0088(9) 0.0014(7) 0.0021(7) -0.0004(7)
O2 0.0101(9) 0.0095(9) 0.0104(9) 0.0013(8) 0.0037(7) -0.0001(7)
O3 0.0141(10) 0.0109(10) 0.0121(9) -0.0009(8) 0.0076(8) -0.0009(8)
O4 0.0085(9) 0.0191(11) 0.0088(9) -0.0036(8) 0.0013(8) 0.0024(8)
O5 0.0182(12) 0.067(2) 0.0249(13) 0.0249(14) 0.0135(11) 0.0153(13)
O6 0.0150(11) 0.0379(15) 0.0364(15) -0.0259(12) 0.0126(11) -0.0075(10)
O7 0.0187(11) 0.0161(11) 0.0171(11) -0.0057(9) 0.0063(9) -0.0022(9)
O8 0.0132(10) 0.0111(10) 0.0145(10) 0.0030(8) 0.0070(8) 0.0017(8)
N1 0.0078(11) 0.0094(11) 0.0098(11) 0.0009(9) 0.0031(9) 0.0000(9)
N2 0.0087(11) 0.0127(12) 0.0096(11) -0.0021(9) 0.0028(9) 0.0000(9)
C1 0.0083(13) 0.0137(14) 0.0118(13) -0.0021(11) 0.0041(10) -0.0009(10)
C2 0.0074(13) 0.0132(14) 0.0135(13) -0.0010(11) 0.0037(10) 0.0005(10)
C3 0.0082(12) 0.0111(13) 0.0129(13) 0.0002(11) 0.0030(10) -0.0015(10)
C4 0.0088(13) 0.0125(13) 0.0134(13) -0.0031(11) 0.0020(11) -0.0014(10)
C5 0.0086(13) 0.0108(13) 0.0128(13) 0.0018(10) 0.0023(10) -0.0005(10)
C6 0.0092(12) 0.0107(13) 0.0106(12) 0.0012(10) 0.0038(10) 0.0008(10)
C7 0.0079(12) 0.0113(13) 0.0144(13) 0.0007(11) 0.0021(10) 0.0007(10)
C8 0.0117(13) 0.0102(13) 0.0171(14) -0.0032(11) 0.0033(11) -0.0011(10)
C9 0.0078(12) 0.0130(13) 0.0110(13) -0.0013(11) 0.0029(10) -0.0012(10)
C10 0.0098(13) 0.0115(13) 0.0201(15) -0.0032(12) 0.0039(11) -0.0005(11)
C11 0.0071(12) 0.0149(14) 0.0171(14) -0.0045(12) 0.0035(11) -0.0013(10)
C12 0.0081(13) 0.0199(15) 0.0106(13) 0.0022(11) 0.0026(10) 0.0015(11)

loop_
_atom_type_symbol
_atom_type_description
_atom_type_scat_dispersion_real
_atom_type_scat_dispersion_imag
_atom_type_scat_source
C C 0.0033 0.0016 'International Tables Vol C Tables 4.2.6.8 and 6.1.1.4'
H H 0.0000 0.0000 'International Tables Vol C Tables 4.2.6.8 and 6.1.1.4'
N N 0.0061 0.0033 'International Tables Vol C Tables 4.2.6.8 and 6.1.1.4'
O O 0.0106 0.0060 'International Tables Vol C Tables 4.2.6.8 and 6.1.1.4'
P P 0.1023 0.0942 'International Tables Vol C Tables 4.2.6.8 and 6.1.1.4'
Co Co 0.3494 0.9721 'International Tables Vol C Tables 4.2.6.8 and 6.1.1.4'

loop_
_geom_angle_atom_site_label_1
_geom_angle_atom_site_label_2
_geom_angle_atom_site_label_3
_geom_angle
_geom_angle_site_symmetry_1
_geom_angle_site_symmetry_3
O3 Co1 O1 178.40(8) 4_566 .
O3 Co1 O4 98.67(8) 4_566 4_666
O1 Co1 O4 80.86(8) . 4_666
O3 Co1 O8 92.80(8) 4_566 .
O1 Co1 O8 85.66(8) . .
O4 Co1 O8 88.19(8) 4_666 .
O3 Co1 O7 97.22(9) 4_566 .
O1 Co1 O7 84.33(8) . .
O4 Co1 O7 92.10(9) 4_666 .
O8 Co1 O7 169.81(8) . .
O3 Co1 N1 91.89(9) 4_566 .
O1 Co1 N1 88.56(8) . .
O4 Co1 N1 169.42(8) 4_666 .
O8 Co1 N1 90.75(8) . .
O7 Co1 N1 87.10(9) . .
O2 Co2 O4 101.72(8) 3_665 4_666
O2 Co2 O6 99.33(10) 3_665 1_655
O4 Co2 O6 158.94(10) 4_666 1_655
O2 Co2 O1 94.02(8) 3_665 .
O4 Co2 O1 80.97(8) 4_666 .
O6 Co2 O1 97.18(9) 1_655 .
O2 Co2 N2 88.06(8) 3_665 4_666
O4 Co2 N2 81.45(8) 4_666 4_666
O6 Co2 N2 99.77(9) 1_655 4_666
O1 Co2 N2 162.36(8) . 4_666
O3 P1 O2 112.72(12) . .
O3 P1 O1 112.79(12) . .
O2 P1 O1 113.43(11) . .
O3 P1 C6 106.32(12) . .
O2 P1 C6 106.85(12) . .
O1 P1 C6 103.86(12) . .
O5 P2 O4 117.01(15) . .
O5 P2 O6 106.55(17) . .
O4 P2 O6 111.97(14) . .
O5 P2 C12 110.48(14) . .
O4 P2 C12 100.78(13) . .
O6 P2 C12 109.93(14) . .
P1 O1 Co1 113.25(11) . .
P1 O1 Co2 143.65(12) . .
Co1 O1 Co2 97.86(8) . .
P1 O2 Co2 134.74(12) . 3_665
P1 O3 Co1 135.96(13) . 4_565
P2 O4 Co2 123.00(12) . 4_465
P2 O4 Co1 137.62(12) . 4_465
Co2 O4 Co1 99.37(9) 4_465 4_465
P2 O6 Co2 104.43(15) . 1_455
C1 N1 C6 111.4(2) . .
C1 N1 C5 108.4(2) . .
C6 N1 C5 112.7(2) . .
C1 N1 Co1 110.97(17) . .
C6 N1 Co1 103.82(16) . .
C5 N1 Co1 109.48(16) . .
C11 N2 C12 111.9(2) . .
C11 N2 C7 108.4(2) . .
C12 N2 C7 111.2(2) . .
C11 N2 Co2 107.09(17) . 4_465
C12 N2 Co2 102.62(16) . 4_465
C7 N2 Co2 115.51(17) . 4_465
N1 C1 C2 114.4(2) . .
C3 C2 C1 110.6(2) . .
C4 C3 C2 107.6(2) . .
C4 C3 C9 110.8(2) . .
C2 C3 C9 114.2(2) . .
C5 C4 C3 113.2(2) . .
N1 C5 C4 114.3(2) . .
N1 C6 P1 112.62(19) . .
N2 C7 C8 114.7(2) . .
C9 C8 C7 111.5(2) . .
C8 C9 C10 107.8(2) . .
C8 C9 C3 115.5(2) . .
C10 C9 C3 111.2(2) . .
C11 C10 C9 112.1(2) . .
N2 C11 C10 115.5(2) . .
N2 C12 P2 110.70(19) . .

loop_
_geom_bond_atom_site_label_1
_geom_bond_atom_site_label_2
_geom_bond_distance
_geom_bond_site_symmetry_2
Co1 O3 1.978(2) 4_566
Co1 O1 2.067(2) .
Co1 O4 2.099(2) 4_666
Co1 O8 2.147(2) .
Co1 O7 2.162(2) .
Co1 N1 2.228(2) .
Co2 O2 2.012(2) 3_665
Co2 O4 2.040(2) 4_666
Co2 O6 2.058(3) 1_655
Co2 O1 2.120(2) .
Co2 N2 2.332(2) 4_666
P1 O3 1.509(2) .
P1 O2 1.524(2) .
P1 O1 1.534(2) .
P1 C6 1.828(3) .
P2 O5 1.499(3) .
P2 O4 1.531(2) .
P2 O6 1.537(3) .
P2 C12 1.830(3) .
O2 Co2 2.012(2) 3_665
O3 Co1 1.978(2) 4_565
O4 Co2 2.040(2) 4_465
O4 Co1 2.099(2) 4_465
O6 Co2 2.058(3) 1_455
N1 C1 1.485(3) .
N1 C6 1.488(4) .
N1 C5 1.491(4) .
N2 C11 1.482(4) .
N2 C12 1.484(4) .
N2 C7 1.488(4) .
N2 Co2 2.332(2) 4_465
C1 C2 1.535(4) .
C2 C3 1.535(4) .
C3 C4 1.533(4) .
C3 C9 1.546(4) .
C4 C5 1.528(4) .
C7 C8 1.534(4) .
C8 C9 1.528(4) .
C9 C10 1.531(4) .
C10 C11 1.523(4) .

loop_
_geom_hbond_atom_site_label_D
_geom_hbond_atom_site_label_H
_geom_hbond_atom_site_label_A
_geom_hbond_distance_DH
_geom_hbond_distance_HA
_geom_hbond_distance_DA
_geom_hbond_angle_DHA
_geom_hbond_site_symmetry_A
O7 H1W O6 0.839(10) 2.27(2) 3.064(4) 157(5) 3_565
O7 H2W O5 0.840(10) 2.00(2) 2.793(3) 158(4) 2
O8 H3W O2 0.838(10) 2.03(2) 2.758(3) 146(3) 4_566
O8 H4W O5 0.840(10) 2.06(3) 2.821(3) 150(5) 1_655
